data_7713650
loop_
_publ_author_name
'Ding, Shunan'
'Zhou, Qi'
'Ren, Guojian'
'Yang, Yonghang'
'Wang, Cong'
'che, guang'
'Li, Meiling'
'He, Danfeng'
'Pan, Qinhe'

_publ_section_title
;
 Single-phase white fluorescence and antibiotic detection of lanthanide
 metal-organic framework
;
_journal_name_full 'Dalton Transactions'
_journal_paper_doi 10.1039/D3DT01830J
_journal_year 2023
_chemical_formula_moiety 'C21 H16 N O8 Tb, 3(H2 O), C3 H7 N O'
_chemical_formula_sum 'C24 H29 N2 O12 Tb'
_chemical_formula_weight 696.41
_chemical_name_systematic HNU-82
_space_group_crystal_system monoclinic
_space_group_IT_number 14
_space_group_name_Hall '-P 2yn'
_space_group_name_H-M_alt 'P 1 21/n 1'
_atom_sites_solution_hydrogens mixed
_atom_sites_solution_primary dual
_audit_creation_date 2022-12-12
_audit_creation_method
;
Olex2 1.5
(compiled 2022.04.07 svn.rca3783a0 for OlexSys, GUI svn.r6498)
;
_audit_update_record
;
2022-12-12 deposited with the CCDC.	2023-08-03 downloaded from the CCDC.
;
_cell_angle_alpha 90
_cell_angle_beta 94.905(2)
_cell_angle_gamma 90
_cell_formula_units_Z 4
_cell_length_a 9.2557(5)
_cell_length_b 12.8698(6)
_cell_length_c 23.7286(11)
_cell_measurement_reflns_used 9809
_cell_measurement_temperature 150.0
_cell_measurement_theta_max 74.56
_cell_measurement_theta_min 3.91
_cell_volume 2816.2(2)
_computing_cell_refinement 'SAINT v8.37A (Bruker, 2015)'
_computing_data_reduction 'SAINT v8.37A (Bruker, 2015)'
_computing_molecular_graphics 'Olex2 1.5 (Dolomanov et al., 2009)'
_computing_publication_material 'Olex2 1.5 (Dolomanov et al., 2009)'
_computing_structure_refinement 'SHELXL 2018/3 (Sheldrick, 2015)'
_computing_structure_solution 'SHELXT 2014/5 (Sheldrick, 2014)'
_diffrn_ambient_temperature 150.0
_diffrn_measured_fraction_theta_full 0.997
_diffrn_measured_fraction_theta_max 0.995
_diffrn_measurement_device_type 'Bruker APEX-II CCD'
_diffrn_measurement_method '\f and \w scans'
_diffrn_radiation_type CuK\a
_diffrn_radiation_wavelength 1.54178
_diffrn_reflns_av_R_equivalents 0.0649
_diffrn_reflns_av_unetI/netI 0.0427
_diffrn_reflns_Laue_measured_fraction_full 0.997
_diffrn_reflns_Laue_measured_fraction_max 0.995
_diffrn_reflns_limit_h_max 11
_diffrn_reflns_limit_h_min -11
_diffrn_reflns_limit_k_max 16
_diffrn_reflns_limit_k_min -16
_diffrn_reflns_limit_l_max 29
_diffrn_reflns_limit_l_min -25
_diffrn_reflns_number 35794
_diffrn_reflns_point_group_measured_fraction_full 0.997
_diffrn_reflns_point_group_measured_fraction_max 0.995
_diffrn_reflns_theta_full 67.679
_diffrn_reflns_theta_max 74.646
_diffrn_reflns_theta_min 3.911
_diffrn_source_current 1.0
_diffrn_source_power 0.05
_diffrn_source_voltage 50.0
_diffrn_standards_number 0
_exptl_absorpt_coefficient_mu 12.907
_exptl_absorpt_correction_T_max 0.0872
_exptl_absorpt_correction_T_min 0.0056
_exptl_absorpt_correction_type none
_exptl_absorpt_process_details
;
SADABS-2016/2 (Bruker,2016/2) was used for absorption correction.
wR2(int) was 0.1442 before and 0.0833 after correction.
The Ratio of minimum to maximum transmission is 0.0642.
The \l/2 correction factor is Not present.
;
_exptl_crystal_colour colourless
_exptl_crystal_colour_primary colourless
_exptl_crystal_density_diffrn 1.643
_exptl_crystal_description needle
_exptl_crystal_F_000 1392
_exptl_crystal_size_max 0.12
_exptl_crystal_size_mid 0.11
_exptl_crystal_size_min 0.1
_refine_diff_density_max 2.846
_refine_diff_density_min -0.943
_refine_diff_density_rms 0.184
_refine_ls_extinction_method none
_refine_ls_goodness_of_fit_ref 1.103
_refine_ls_hydrogen_treatment constr
_refine_ls_matrix_type full
_refine_ls_number_parameters 367
_refine_ls_number_reflns 5753
_refine_ls_number_restraints 3
_refine_ls_restrained_S_all 1.103
_refine_ls_R_factor_all 0.0612
_refine_ls_R_factor_gt 0.0591
_refine_ls_shift/su_max 0.003
_refine_ls_shift/su_mean 0.000
_refine_ls_structure_factor_coef Fsqd
_refine_ls_weighting_details 'w=1/[\s^2^(Fo^2^)+(0.1124P)^2^+2.7402P] where P=(Fo^2^+2Fc^2^)/3'
_refine_ls_weighting_scheme calc
_refine_ls_wR_factor_gt 0.1594
_refine_ls_wR_factor_ref 0.1616
_reflns_Friedel_coverage 0.000
_reflns_number_gt 5391
_reflns_number_total 5753
_reflns_threshold_expression 'I > 2\s(I)'
_cod_data_source_file d3dt01830j2.cif
_cod_data_source_block HNU-82
_cod_database_code 7713650
_shelx_shelxl_version_number 2018/3
_shelx_space_group_comment
;
The symmetry employed for this shelxl refinement is uniquely defined
by the following loop, which should always be used as a source of
symmetry information in preference to the above space-group names.
They are only intended as comments.
;
_shelx_estimated_absorpt_t_max 0.358
_shelx_estimated_absorpt_t_min 0.307
_olex2_refinement_description
;
1. Restrained distances
 H00D-H00F
 2.1 with sigma of 0.02
 H00A-H00E
 2.1 with sigma of 0.02
 Tb01-H00C \\sim Tb01-H00D
 with sigma of 0.02
2.a Free rotating group:
 O008(H00C,H00D), O00A(H00E,H00F), O00B(H00G,H00H), O00K(H00I,H00K)
2.b Rotating group:
 O007(H00A,H00B)
2.c Aromatic/amide H refined with riding coordinates:
 C00J(H00J), C00L(H00L), C00P(H00P), C00Q(H00Q), C00S(H00S), C00T(H00T),
 C00U(H00U), C00V(H00V), C00W(H00W), C00Y(H00Y), C00Z(H00Z), C010(H010),
 C011(H011)
2.d Idealised Me refined as rotating group:
 C012(H01A,H01B,H01C), C013(H01D,H01E,H01F)
;
_olex2_submission_special_instructions 'No special instructions were received'

loop_
_space_group_symop_operation_xyz
'x, y, z'
'-x+1/2, y+1/2, -z+1/2'
'-x, -y, -z'
'x-1/2, -y-1/2, z-1/2'

loop_
_atom_site_label
_atom_site_type_symbol
_atom_site_fract_x
_atom_site_fract_y
_atom_site_fract_z
_atom_site_U_iso_or_equiv
_atom_site_adp_type
_atom_site_occupancy
_atom_site_site_symmetry_order
_atom_site_calc_flag
_atom_site_refinement_flags_posn
_atom_site_refinement_flags_adp
_atom_site_refinement_flags_occupancy
_atom_site_disorder_assembly
_atom_site_disorder_group
Tb01 Tb 0.24303(3) -0.01690(2) 0.52089(2) 0.03290(15) Uani 1 1 d D . . . .
O002 O 0.3862(4) 0.1256(3) 0.54463(14) 0.0384(7) Uani 1 1 d . . . . .
O003 O 0.6562(4) 0.5886(3) 0.92744(14) 0.0365(7) Uani 1 1 d . . . . .
O004 O 0.9363(4) 0.8984(3) 0.51527(14) 0.0392(7) Uani 1 1 d . . . . .
O005 O 0.5790(4) 0.1346(3) 0.49475(14) 0.0385(7) Uani 1 1 d . . . . .
O006 O 1.1364(4) 0.8309(3) 0.55704(15) 0.0422(7) Uani 1 1 d . . . . .
O007 O 0.4016(4) -0.0587(3) 0.60941(15) 0.0396(7) Uani 1 1 d . . . . .
H00A H 0.399126 -0.007481 0.633320 0.059 Uiso 1 1 d DR U . . .
H00B H 0.491986 -0.061662 0.601707 0.059 Uiso 1 1 d R U . . .
O008 O 0.1284(4) 0.0505(3) 0.59905(15) 0.0441(8) Uani 1 1 d G . . . .
H00C H 0.040571 0.074675 0.598513 0.066 Uiso 1 1 d DG U . . .
H00D H 0.157142 0.045013 0.634800 0.066 Uiso 1 1 d DG U . . .
O009 O 0.8247(4) 0.4681(3) 0.92783(16) 0.0397(8) Uani 1 1 d . . . . .
O00A O 0.2901(6) 0.0472(4) 0.70072(19) 0.0613(11) Uani 1 1 d G . . . .
H00E H 0.376107 0.035595 0.717436 0.092 Uiso 1 1 d DG U . . .
H00F H 0.264049 0.110580 0.707824 0.092 Uiso 1 1 d DG U . . .
O00B O 1.3454(5) 0.7177(4) 0.6271(2) 0.0637(11) Uani 1 1 d G . . . .
H00G H 1.409243 0.767477 0.628445 0.095 Uiso 1 1 d G U . . .
H00H H 1.264355 0.739863 0.609839 0.095 Uiso 1 1 d G U . . .
N00C N 0.6921(6) 0.5240(3) 0.66098(19) 0.0414(10) Uani 1 1 d . . . . .
C00D C 0.5558(5) 0.2589(4) 0.5666(2) 0.0357(9) Uani 1 1 d . . . . .
C00E C 1.0002(6) 0.8341(4) 0.54850(19) 0.0361(9) Uani 1 1 d . . . . .
N00F N 0.3354(7) -0.0787(4) 0.8902(2) 0.0617(14) Uani 1 1 d . . . . .
C00G C 0.6482(6) 0.4345(4) 0.6293(2) 0.0378(10) Uani 1 1 d . . . . .
O00H O 0.3303(8) -0.0828(4) 0.7947(2) 0.0773(15) Uani 1 1 d . . . . .
C00I C 0.9147(5) 0.7578(3) 0.5797(2) 0.0363(9) Uani 1 1 d . . . . .
C00J C 0.5401(6) 0.3697(4) 0.6483(2) 0.0404(10) Uani 1 1 d . . . . .
H00J H 0.498299 0.385231 0.682523 0.049 Uiso 1 1 calc R U . . .
O00K O 0.2282(9) 0.2236(4) 0.7585(2) 0.0846(17) Uani 1 1 d G . . . .
H00I H 0.216992 0.223641 0.794560 0.127 Uiso 1 1 d G U . . .
H00K H 0.254396 0.285280 0.748319 0.127 Uiso 1 1 d G U . . .
C00L C 0.4952(6) 0.2836(4) 0.6171(2) 0.0396(10) Uani 1 1 d . . . . .
H00L H 0.421794 0.240138 0.629945 0.048 Uiso 1 1 calc R U . . .
C00M C 0.5046(5) 0.1662(3) 0.53324(19) 0.0353(9) Uani 1 1 d . . . . .
C00N C 0.7639(6) 0.6058(3) 0.6349(2) 0.0369(9) Uani 1 1 d . . . . .
C00O C 0.6983(6) 0.5227(4) 0.7212(2) 0.0376(11) Uani 1 1 d . . . . .
C00P C 0.7772(6) 0.7251(4) 0.5574(2) 0.0389(10) Uani 1 1 d . . . . .
H00P H 0.734832 0.754700 0.523219 0.047 Uiso 1 1 calc R U . . .
C00Q C 0.7103(6) 0.4093(4) 0.5797(2) 0.0408(10) Uani 1 1 d . . . . .
H00Q H 0.784401 0.452083 0.566888 0.049 Uiso 1 1 calc R U . . .
C00R C 0.7207(6) 0.5265(4) 0.8384(2) 0.0371(10) Uani 1 1 d . . . . .
C00S C 0.8966(6) 0.6420(4) 0.6589(2) 0.0418(10) Uani 1 1 d . . . . .
H00S H 0.935878 0.615416 0.694316 0.050 Uiso 1 1 calc R U . . .
C00T C 0.6647(6) 0.3220(4) 0.5490(2) 0.0403(10) Uani 1 1 d . . . . .
H00T H 0.708580 0.305209 0.515458 0.048 Uiso 1 1 calc R U . . .
C00U C 0.6629(6) 0.6111(4) 0.8078(2) 0.0416(10) Uani 1 1 d . . . . .
H00U H 0.631044 0.670431 0.827072 0.050 Uiso 1 1 calc R U . . .
C00V C 0.6518(6) 0.6093(4) 0.7494(2) 0.0424(11) Uani 1 1 d . . . . .
H00V H 0.612302 0.667203 0.728527 0.051 Uiso 1 1 calc R U . . .
C00W C 0.7539(6) 0.4367(4) 0.7515(2) 0.0415(11) Uani 1 1 d . . . . .
H00W H 0.784199 0.376991 0.732117 0.050 Uiso 1 1 calc R U . . .
C00X C 0.7346(6) 0.5282(4) 0.9013(2) 0.0355(10) Uani 1 1 d . . . . .
C00Y C 0.9722(6) 0.7174(4) 0.6311(2) 0.0418(10) Uani 1 1 d . . . . .
H00Y H 1.063524 0.741330 0.647413 0.050 Uiso 1 1 calc R U . . .
C00Z C 0.7644(6) 0.4392(4) 0.8101(2) 0.0411(10) Uani 1 1 d . . . . .
H00Z H 0.801812 0.380689 0.830980 0.049 Uiso 1 1 calc R U . . .
C010 C 0.7030(6) 0.6499(4) 0.5849(2) 0.0395(10) Uani 1 1 d . . . . .
H010 H 0.609715 0.628203 0.569510 0.047 Uiso 1 1 calc R U . . .
C011 C 0.3072(9) -0.0402(5) 0.8392(3) 0.0617(17) Uani 1 1 d . . . . .
H011 H 0.264903 0.027036 0.836497 0.074 Uiso 1 1 calc R U . . .
C012 C 0.3948(9) -0.1830(6) 0.8992(4) 0.0716(18) Uani 1 1 d . . . . .
H01A H 0.322070 -0.227840 0.914501 0.107 Uiso 1 1 calc R U . . .
H01B H 0.481383 -0.179855 0.925959 0.107 Uiso 1 1 calc R U . . .
H01C H 0.420890 -0.211359 0.863082 0.107 Uiso 1 1 calc R U . . .
C013 C 0.2927(16) -0.0236(7) 0.9394(4) 0.095(3) Uani 1 1 d . . . . .
H01D H 0.377686 -0.013358 0.966374 0.142 Uiso 1 1 calc R U . . .
H01E H 0.219641 -0.064224 0.957258 0.142 Uiso 1 1 calc R U . . .
H01F H 0.251921 0.044136 0.927723 0.142 Uiso 1 1 calc R U . . .

loop_
_atom_site_aniso_label
_atom_site_aniso_U_11
_atom_site_aniso_U_22
_atom_site_aniso_U_33
_atom_site_aniso_U_23
_atom_site_aniso_U_13
_atom_site_aniso_U_12
Tb01 0.0391(2) 0.0280(2) 0.0318(2) 0.00014(8) 0.00407(13) -0.00186(9)
O002 0.0424(17) 0.0347(16) 0.0381(16) -0.0016(13) 0.0042(14) -0.0042(14)
O003 0.0378(16) 0.0347(16) 0.0375(16) 0.0005(13) 0.0057(13) 0.0028(13)
O004 0.0492(19) 0.0326(15) 0.0369(16) 0.0034(13) 0.0105(14) 0.0006(13)
O005 0.0460(18) 0.0314(15) 0.0377(16) -0.0027(13) 0.0013(14) -0.0007(13)
O006 0.0456(19) 0.0369(16) 0.0441(17) 0.0044(14) 0.0038(15) -0.0038(14)
O007 0.0430(18) 0.0381(17) 0.0379(16) -0.0006(14) 0.0044(14) -0.0019(14)
O008 0.0433(19) 0.056(2) 0.0334(16) -0.0028(16) 0.0052(14) 0.0043(17)
O009 0.049(2) 0.0362(16) 0.0340(17) 0.0007(13) 0.0030(15) 0.0003(14)
O00A 0.078(3) 0.066(3) 0.040(2) -0.003(2) 0.002(2) 0.002(2)
O00B 0.063(3) 0.051(2) 0.076(3) 0.015(2) 0.004(2) 0.001(2)
N00C 0.060(3) 0.032(2) 0.032(2) -0.0012(15) 0.0050(19) -0.0117(17)
C00D 0.039(2) 0.030(2) 0.039(2) 0.0000(18) 0.0017(18) 0.0016(17)
C00E 0.049(3) 0.0274(19) 0.032(2) -0.0024(17) 0.0042(19) 0.0011(18)
N00F 0.087(4) 0.046(3) 0.052(3) 0.000(2) 0.006(3) -0.010(3)
C00G 0.048(3) 0.030(2) 0.035(2) 0.0016(17) 0.0011(19) -0.0055(18)
O00H 0.121(5) 0.059(3) 0.054(3) -0.004(2) 0.018(3) -0.007(3)
C00I 0.043(2) 0.0279(19) 0.038(2) 0.0011(17) 0.0030(19) -0.0014(18)
C00J 0.050(3) 0.037(2) 0.035(2) -0.0022(19) 0.007(2) -0.007(2)
O00K 0.136(6) 0.058(3) 0.060(3) -0.005(2) 0.004(3) 0.011(3)
C00L 0.042(2) 0.037(2) 0.041(2) -0.0011(19) 0.007(2) -0.0063(19)
C00M 0.047(3) 0.0266(19) 0.032(2) 0.0024(17) 0.0020(18) 0.0029(18)
C00N 0.050(3) 0.0271(19) 0.034(2) -0.0029(17) 0.0062(19) -0.0052(18)
C00O 0.048(3) 0.035(3) 0.031(2) -0.0002(17) 0.003(2) -0.0079(18)
C00P 0.045(3) 0.033(2) 0.038(2) 0.0017(18) -0.0010(19) -0.0018(18)
C00Q 0.045(3) 0.037(2) 0.041(2) 0.002(2) 0.006(2) -0.006(2)
C00R 0.043(3) 0.036(2) 0.033(2) 0.0002(17) 0.005(2) -0.0035(18)
C00S 0.050(3) 0.038(2) 0.037(2) 0.0052(19) 0.001(2) -0.006(2)
C00T 0.052(3) 0.033(2) 0.037(2) -0.0004(19) 0.008(2) 0.000(2)
C00U 0.054(3) 0.033(2) 0.038(2) -0.0006(19) 0.005(2) 0.004(2)
C00V 0.057(3) 0.033(2) 0.037(2) 0.0041(19) 0.004(2) 0.002(2)
C00W 0.054(3) 0.032(2) 0.039(2) -0.0034(19) 0.004(2) -0.001(2)
C00X 0.037(2) 0.034(2) 0.035(2) -0.0001(17) 0.0051(19) -0.0026(17)
C00Y 0.048(3) 0.040(2) 0.037(2) 0.002(2) -0.001(2) -0.008(2)
C00Z 0.052(3) 0.033(2) 0.038(2) 0.0017(19) -0.001(2) 0.002(2)
C010 0.044(2) 0.033(2) 0.041(2) -0.0002(19) 0.001(2) -0.0062(19)
C011 0.089(5) 0.040(3) 0.057(4) 0.000(3) 0.013(3) -0.011(3)
C012 0.067(4) 0.067(4) 0.080(5) 0.009(4) 0.000(4) 0.000(3)
C013 0.158(11) 0.069(6) 0.057(5) -0.008(4) 0.013(6) 0.002(5)

loop_
_atom_type_symbol
_atom_type_description
_atom_type_scat_dispersion_real
_atom_type_scat_dispersion_imag
_atom_type_scat_source
C C 0.0181 0.0091 'International Tables Vol C Tables 4.2.6.8 and 6.1.1.4'
H H 0.0000 0.0000 'International Tables Vol C Tables 4.2.6.8 and 6.1.1.4'
N N 0.0311 0.0180 'International Tables Vol C Tables 4.2.6.8 and 6.1.1.4'
O O 0.0492 0.0322 'International Tables Vol C Tables 4.2.6.8 and 6.1.1.4'
Tb Tb -9.1472 9.1891 'International Tables Vol C Tables 4.2.6.8 and 6.1.1.4'

loop_
_geom_angle_atom_site_label_1
_geom_angle_atom_site_label_2
_geom_angle_atom_site_label_3
_geom_angle
_geom_angle_site_symmetry_1
_geom_angle_site_symmetry_3
_geom_angle_publ_flag
O002 Tb01 O003 130.72(11) . 4_565 ?
O002 Tb01 O004 86.91(12) . 3_666 ?
O002 Tb01 O006 144.35(12) . 1_445 ?
O002 Tb01 O007 71.56(12) . . ?
O002 Tb01 O008 78.72(13) . . ?
O002 Tb01 O009 78.64(12) . 4_565 ?
O002 Tb01 C00X 104.56(13) . 4_565 ?
O003 Tb01 O007 142.29(11) 4_565 . ?
O003 Tb01 O009 52.77(12) 4_565 4_565 ?
O003 Tb01 C00X 26.38(13) 4_565 4_565 ?
O004 Tb01 O003 75.56(12) 3_666 4_565 ?
O004 Tb01 O006 111.21(12) 3_666 1_445 ?
O004 Tb01 O007 141.56(12) 3_666 . ?
O004 Tb01 O008 72.61(12) 3_666 . ?
O004 Tb01 O009 76.74(12) 3_666 4_565 ?
O004 Tb01 C00X 73.21(13) 3_666 4_565 ?
O005 Tb01 O002 99.19(12) 3_656 . ?
O005 Tb01 O003 77.94(12) 3_656 4_565 ?
O005 Tb01 O004 149.44(12) 3_656 3_666 ?
O005 Tb01 O006 80.82(12) 3_656 1_445 ?
O005 Tb01 O007 67.53(12) 3_656 . ?
O005 Tb01 O008 137.93(13) 3_656 . ?
O005 Tb01 O009 75.22(12) 3_656 4_565 ?
O005 Tb01 C00X 76.27(13) 3_656 4_565 ?
O006 Tb01 O003 84.46(12) 1_445 4_565 ?
O006 Tb01 O007 75.77(12) 1_445 . ?
O006 Tb01 O009 134.14(12) 1_445 4_565 ?
O006 Tb01 C00X 109.93(13) 1_445 4_565 ?
O007 Tb01 C00X 142.06(13) . 4_565 ?
O008 Tb01 O003 134.71(12) . 4_565 ?
O008 Tb01 O006 78.07(14) . 1_445 ?
O008 Tb01 O007 72.18(12) . . ?
O008 Tb01 O009 142.54(14) . 4_565 ?
O008 Tb01 C00X 145.42(14) . 4_565 ?
O009 Tb01 O007 126.74(12) 4_565 . ?
O009 Tb01 C00X 26.45(14) 4_565 4_565 ?
C00M O002 Tb01 140.1(3) . . ?
C00X O003 Tb01 93.2(3) . 4_666 ?
C00E O004 Tb01 158.9(3) . 3_666 ?
C00M O005 Tb01 141.0(3) . 3_656 ?
C00E O006 Tb01 110.7(3) . 1_665 ?
Tb01 O007 H00A 109.6 . . ?
Tb01 O007 H00B 109.6 . . ?
H00A O007 H00B 104.5 . . ?
Tb01 O008 H00C 126.7 . . ?
Tb01 O008 H00D 127.7 . . ?
H00C O008 H00D 104.5 . . ?
C00X O009 Tb01 92.9(3) . 4_666 ?
H00E O00A H00F 109.3 . . ?
H00G O00B H00H 109.3 . . ?
C00G N00C C00O 120.5(4) . . ?
C00N N00C C00G 119.8(4) . . ?
C00N N00C C00O 117.9(4) . . ?
C00L C00D C00M 120.3(4) . . ?
C00T C00D C00L 118.6(4) . . ?
C00T C00D C00M 121.1(4) . . ?
O004 C00E O006 122.3(4) . . ?
O004 C00E C00I 120.2(5) . . ?
O006 C00E C00I 117.6(4) . . ?
C011 N00F C012 121.5(6) . . ?
C011 N00F C013 120.8(7) . . ?
C013 N00F C012 117.3(6) . . ?
C00J C00G N00C 119.4(4) . . ?
C00Q C00G N00C 121.3(5) . . ?
C00Q C00G C00J 119.3(4) . . ?
C00P C00I C00E 120.8(4) . . ?
C00Y C00I C00E 120.1(4) . . ?
C00Y C00I C00P 119.2(4) . . ?
C00G C00J H00J 120.2 . . ?
C00L C00J C00G 119.7(5) . . ?
C00L C00J H00J 120.2 . . ?
H00I O00K H00K 109.5 . . ?
C00D C00L H00L 119.4 . . ?
C00J C00L C00D 121.1(5) . . ?
C00J C00L H00L 119.4 . . ?
O002 C00M C00D 117.4(4) . . ?
O005 C00M O002 124.1(4) . . ?
O005 C00M C00D 118.4(4) . . ?
C00S C00N N00C 120.1(5) . . ?
C010 C00N N00C 120.4(5) . . ?
C010 C00N C00S 119.6(4) . . ?
C00V C00O N00C 119.1(5) . . ?
C00V C00O C00W 120.4(5) . . ?
C00W C00O N00C 120.5(5) . . ?
C00I C00P H00P 119.9 . . ?
C010 C00P C00I 120.3(5) . . ?
C010 C00P H00P 119.9 . . ?
C00G C00Q H00Q 119.8 . . ?
C00T C00Q C00G 120.3(5) . . ?
C00T C00Q H00Q 119.8 . . ?
C00U C00R C00X 120.7(4) . . ?
C00Z C00R C00U 119.8(5) . . ?
C00Z C00R C00X 119.6(5) . . ?
C00N C00S H00S 120.0 . . ?
C00N C00S C00Y 120.0(5) . . ?
C00Y C00S H00S 120.0 . . ?
C00D C00T H00T 119.5 . . ?
C00Q C00T C00D 120.9(5) . . ?
C00Q C00T H00T 119.5 . . ?
C00R C00U H00U 119.9 . . ?
C00V C00U C00R 120.2(5) . . ?
C00V C00U H00U 119.9 . . ?
C00O C00V H00V 120.1 . . ?
C00U C00V C00O 119.9(5) . . ?
C00U C00V H00V 120.1 . . ?
C00O C00W H00W 120.3 . . ?
C00Z C00W C00O 119.4(5) . . ?
C00Z C00W H00W 120.3 . . ?
O003 C00X Tb01 60.5(3) . 4_666 ?
O003 C00X O009 120.9(5) . . ?
O003 C00X C00R 119.9(5) . . ?
O009 C00X Tb01 60.6(3) . 4_666 ?
O009 C00X C00R 119.2(4) . . ?
C00R C00X Tb01 174.9(3) . 4_666 ?
C00I C00Y C00S 120.4(5) . . ?
C00I C00Y H00Y 119.8 . . ?
C00S C00Y H00Y 119.8 . . ?
C00R C00Z H00Z 119.8 . . ?
C00W C00Z C00R 120.4(5) . . ?
C00W C00Z H00Z 119.8 . . ?
C00N C010 H010 119.8 . . ?
C00P C010 C00N 120.4(5) . . ?
C00P C010 H010 119.8 . . ?
N00F C011 H011 116.9 . . ?
O00H C011 N00F 126.2(7) . . ?
O00H C011 H011 116.9 . . ?
N00F C012 H01A 109.5 . . ?
N00F C012 H01B 109.5 . . ?
N00F C012 H01C 109.5 . . ?
H01A C012 H01B 109.5 . . ?
H01A C012 H01C 109.5 . . ?
H01B C012 H01C 109.5 . . ?
N00F C013 H01D 109.5 . . ?
N00F C013 H01E 109.5 . . ?
N00F C013 H01F 109.5 . . ?
H01D C013 H01E 109.5 . . ?
H01D C013 H01F 109.5 . . ?
H01E C013 H01F 109.5 . . ?

loop_
_geom_bond_atom_site_label_1
_geom_bond_atom_site_label_2
_geom_bond_distance
_geom_bond_site_symmetry_2
_geom_bond_publ_flag
Tb01 O002 2.304(3) . ?
Tb01 O003 2.472(3) 4_565 ?
Tb01 O004 2.361(4) 3_666 ?
Tb01 O005 2.291(3) 3_656 ?
Tb01 O006 2.385(3) 1_445 ?
Tb01 O007 2.516(4) . ?
Tb01 O008 2.378(4) . ?
Tb01 O009 2.475(4) 4_565 ?
Tb01 C00X 2.837(5) 4_565 ?
O002 C00M 1.264(6) . ?
O003 C00X 1.262(6) . ?
O004 C00E 1.255(6) . ?
O005 C00M 1.258(6) . ?
O006 C00E 1.261(6) . ?
O007 H00A 0.8709 . ?
O007 H00B 0.8720 . ?
O008 H00C 0.8698 . ?
O008 H00D 0.8699 . ?
O009 C00X 1.265(7) . ?
O00A H00E 0.8712 . ?
O00A H00F 0.8708 . ?
O00B H00G 0.8705 . ?
O00B H00H 0.8711 . ?
N00C C00G 1.416(6) . ?
N00C C00N 1.416(6) . ?
N00C C00O 1.425(7) . ?
C00D C00L 1.401(7) . ?
C00D C00M 1.488(6) . ?
C00D C00T 1.386(7) . ?
C00E C00I 1.497(7) . ?
N00F C011 1.314(9) . ?
N00F C012 1.460(10) . ?
N00F C013 1.448(11) . ?
C00G C00J 1.407(7) . ?
C00G C00Q 1.390(7) . ?
O00H C011 1.223(9) . ?
C00I C00P 1.401(7) . ?
C00I C00Y 1.389(7) . ?
C00J H00J 0.9500 . ?
C00J C00L 1.378(7) . ?
O00K H00I 0.8696 . ?
O00K H00K 0.8701 . ?
C00L H00L 0.9500 . ?
C00N C00S 1.390(7) . ?
C00N C010 1.390(7) . ?
C00O C00V 1.387(7) . ?
C00O C00W 1.394(7) . ?
C00P H00P 0.9500 . ?
C00P C010 1.382(7) . ?
C00Q H00Q 0.9500 . ?
C00Q C00T 1.384(7) . ?
C00R C00U 1.390(7) . ?
C00R C00X 1.487(7) . ?
C00R C00Z 1.388(7) . ?
C00S H00S 0.9500 . ?
C00S C00Y 1.395(7) . ?
C00T H00T 0.9500 . ?
C00U H00U 0.9500 . ?
C00U C00V 1.381(7) . ?
C00V H00V 0.9500 . ?
C00W H00W 0.9500 . ?
C00W C00Z 1.386(7) . ?
C00Y H00Y 0.9500 . ?
C00Z H00Z 0.9500 . ?
C010 H010 0.9500 . ?
C011 H011 0.9500 . ?
C012 H01A 0.9800 . ?
C012 H01B 0.9800 . ?
C012 H01C 0.9800 . ?
C013 H01D 0.9800 . ?
C013 H01E 0.9800 . ?
C013 H01F 0.9800 . ?

loop_
_geom_torsion_atom_site_label_1
_geom_torsion_atom_site_label_2
_geom_torsion_atom_site_label_3
_geom_torsion_atom_site_label_4
_geom_torsion
_geom_torsion_site_symmetry_1
_geom_torsion_site_symmetry_2
_geom_torsion_site_symmetry_3
_geom_torsion_site_symmetry_4
_geom_torsion_publ_flag
Tb01 O002 C00M O005 7.8(8) . . . . ?
Tb01 O002 C00M C00D -174.1(3) . . . . ?
Tb01 O003 C00X O009 -5.3(5) 4_666 . . . ?
Tb01 O003 C00X C00R 174.2(4) 4_666 . . . ?
Tb01 O004 C00E O006 -143.2(7) 3_666 . . . ?
Tb01 O004 C00E C00I 36.7(11) 3_666 . . . ?
Tb01 O005 C00M O002 -87.1(6) 3_656 . . . ?
Tb01 O005 C00M C00D 94.7(5) 3_656 . . . ?
Tb01 O006 C00E O004 13.6(5) 1_665 . . . ?
Tb01 O006 C00E C00I -166.3(3) 1_665 . . . ?
Tb01 O009 C00X O003 5.2(5) 4_666 . . . ?
Tb01 O009 C00X C00R -174.2(4) 4_666 . . . ?
O004 C00E C00I C00P 27.2(7) . . . . ?
O004 C00E C00I C00Y -153.7(5) . . . . ?
O006 C00E C00I C00P -152.9(5) . . . . ?
O006 C00E C00I C00Y 26.2(7) . . . . ?
N00C C00G C00J C00L 178.8(5) . . . . ?
N00C C00G C00Q C00T -179.3(5) . . . . ?
N00C C00N C00S C00Y 175.4(5) . . . . ?
N00C C00N C010 C00P -175.8(5) . . . . ?
N00C C00O C00V C00U -177.2(5) . . . . ?
N00C C00O C00W C00Z 177.3(5) . . . . ?
C00E C00I C00P C010 176.1(5) . . . . ?
C00E C00I C00Y C00S -176.5(5) . . . . ?
C00G N00C C00N C00S -126.3(5) . . . . ?
C00G N00C C00N C010 53.1(7) . . . . ?
C00G N00C C00O C00V -139.9(6) . . . . ?
C00G N00C C00O C00W 41.7(8) . . . . ?
C00G C00J C00L C00D 0.3(8) . . . . ?
C00G C00Q C00T C00D 0.6(8) . . . . ?
C00I C00P C010 C00N -0.1(8) . . . . ?
C00J C00G C00Q C00T 0.9(8) . . . . ?
C00L C00D C00M O002 15.4(7) . . . . ?
C00L C00D C00M O005 -166.3(4) . . . . ?
C00L C00D C00T C00Q -1.7(8) . . . . ?
C00M C00D C00L C00J -179.3(5) . . . . ?
C00M C00D C00T C00Q 178.9(5) . . . . ?
C00N N00C C00G C00J -160.1(5) . . . . ?
C00N N00C C00G C00Q 20.0(8) . . . . ?
C00N N00C C00O C00V 55.6(7) . . . . ?
C00N N00C C00O C00W -122.8(6) . . . . ?
C00N C00S C00Y C00I 0.9(8) . . . . ?
C00O N00C C00G C00J 35.7(8) . . . . ?
C00O N00C C00G C00Q -144.2(5) . . . . ?
C00O N00C C00N C00S 38.3(7) . . . . ?
C00O N00C C00N C010 -142.2(5) . . . . ?
C00O C00W C00Z C00R -0.2(8) . . . . ?
C00P C00I C00Y C00S 2.7(8) . . . . ?
C00Q C00G C00J C00L -1.4(8) . . . . ?
C00R C00U C00V C00O 0.0(8) . . . . ?
C00S C00N C010 C00P 3.7(8) . . . . ?
C00T C00D C00L C00J 1.2(8) . . . . ?
C00T C00D C00M O002 -165.1(5) . . . . ?
C00T C00D C00M O005 13.2(7) . . . . ?
C00U C00R C00X O003 22.2(7) . . . . ?
C00U C00R C00X O009 -158.3(5) . . . . ?
C00U C00R C00Z C00W 1.4(8) . . . . ?
C00V C00O C00W C00Z -1.1(8) . . . . ?
C00W C00O C00V C00U 1.2(8) . . . . ?
C00X C00R C00U C00V 179.3(5) . . . . ?
C00X C00R C00Z C00W -179.2(5) . . . . ?
C00Y C00I C00P C010 -3.1(7) . . . . ?
C00Z C00R C00U C00V -1.3(8) . . . . ?
C00Z C00R C00X O003 -157.1(5) . . . . ?
C00Z C00R C00X O009 22.3(7) . . . . ?
C010 C00N C00S C00Y -4.1(8) . . . . ?
C012 N00F C011 O00H -2.6(13) . . . . ?
C013 N00F C011 O00H -175.3(10) . . . . ?
